data_4106588
loop_
_publ_author_name
'Xiaoxi Zhao'
'Douglas W. Stephan'

_publ_section_title
;
 Olefin-Borane "van der Waals Complexes": Intermediates in Frustrated
 Lewis Pair Addition Reactions
;
_journal_name_full 'Journal of the American Chemical Society'
_journal_page_first 12448
_journal_page_last 12450
_journal_paper_doi 10.1021/ja205598k
_journal_volume 133
_journal_year 2011
_chemical_formula_sum 'C29 H36 B F10 P'
_chemical_formula_weight 616.36
_chemical_name_systematic
; 
 ? 
;
_space_group_IT_number 14
_symmetry_cell_setting monoclinic
_symmetry_space_group_name_Hall '-P 2ybc'
_symmetry_space_group_name_H-M 'P 1 21/c 1'
_atom_sites_solution_hydrogens geom
_atom_sites_solution_primary direct
_atom_sites_solution_secondary difmap
_audit_creation_method SHELXL-97
_cell_angle_alpha 90.00
_cell_angle_beta 92.825(4)
_cell_angle_gamma 90.00
_cell_formula_units_Z 4
_cell_length_a 9.0205(6)
_cell_length_b 19.6632(14)
_cell_length_c 16.1365(12)
_cell_measurement_reflns_used 2681
_cell_measurement_temperature 150(2)
_cell_measurement_theta_max 23.47
_cell_measurement_theta_min 2.43
_cell_volume 2858.7(4)
_computing_cell_refinement 'Bruker SAINT'
_computing_data_collection 'Bruker APEX2'
_computing_data_reduction 'Bruker SAINT'
_computing_molecular_graphics 'Bruker SHELXTL'
_computing_publication_material 'Bruker SHELXTL'
_computing_structure_refinement 'SHELXL-97 (Sheldrick, 2008)'
_computing_structure_solution 'SHELXS-97 (Sheldrick, 2008)'
_diffrn_ambient_temperature 150(2)
_diffrn_measured_fraction_theta_full 0.997
_diffrn_measured_fraction_theta_max 0.997
_diffrn_measurement_device_type 'Bruker APEX-II CCD'
_diffrn_measurement_method '\f and \w scans'
_diffrn_radiation_monochromator graphite
_diffrn_radiation_source 'fine-focus sealed tube'
_diffrn_radiation_type MoK\a
_diffrn_radiation_wavelength 0.71073
_diffrn_reflns_av_R_equivalents 0.0700
_diffrn_reflns_av_sigmaI/netI 0.0915
_diffrn_reflns_limit_h_max 11
_diffrn_reflns_limit_h_min -11
_diffrn_reflns_limit_k_max 25
_diffrn_reflns_limit_k_min -20
_diffrn_reflns_limit_l_max 20
_diffrn_reflns_limit_l_min -20
_diffrn_reflns_number 24862
_diffrn_reflns_theta_full 27.50
_diffrn_reflns_theta_max 27.50
_diffrn_reflns_theta_min 1.63
_exptl_absorpt_coefficient_mu 0.180
_exptl_absorpt_correction_T_max 0.7456
_exptl_absorpt_correction_T_min 0.6614
_exptl_absorpt_correction_type multi-scan
_exptl_absorpt_process_details SADABS
_exptl_crystal_colour colourless
_exptl_crystal_density_diffrn 1.432
_exptl_crystal_description block
_exptl_crystal_F_000 1280
_exptl_crystal_size_max 0.13
_exptl_crystal_size_mid 0.13
_exptl_crystal_size_min 0.12
_refine_diff_density_max 0.542
_refine_diff_density_min -0.286
_refine_diff_density_rms 0.065
_refine_ls_extinction_method none
_refine_ls_goodness_of_fit_ref 1.011
_refine_ls_hydrogen_treatment constr
_refine_ls_matrix_type full
_refine_ls_number_parameters 380
_refine_ls_number_reflns 6559
_refine_ls_number_restraints 0
_refine_ls_restrained_S_all 1.011
_refine_ls_R_factor_all 0.1240
_refine_ls_R_factor_gt 0.0589
_refine_ls_shift/su_max 0.000
_refine_ls_shift/su_mean 0.000
_refine_ls_structure_factor_coef Fsqd
_refine_ls_weighting_details 'calc w=1/[\s^2^(Fo^2^)+(0.0610P)^2^+1.4566P] where P=(Fo^2^+2Fc^2^)/3'
_refine_ls_weighting_scheme calc
_refine_ls_wR_factor_gt 0.1266
_refine_ls_wR_factor_ref 0.1521
_reflns_number_gt 3767
_reflns_number_total 6559
_reflns_threshold_expression >2sigma(I)
_cod_data_source_file ja205598k_si_075.cif
_cod_data_source_block xz075_0m
_cod_database_code 4106588

loop_
_symmetry_equiv_pos_as_xyz
'x, y, z'
'-x, y+1/2, -z+1/2'
'-x, -y, -z'
'x, -y-1/2, z-1/2'

loop_
_atom_site_label
_atom_site_type_symbol
_atom_site_fract_x
_atom_site_fract_y
_atom_site_fract_z
_atom_site_U_iso_or_equiv
_atom_site_adp_type
_atom_site_occupancy
_atom_site_symmetry_multiplicity
_atom_site_calc_flag
_atom_site_refinement_flags
B1 B 0.9562(4) 0.54156(18) 0.7276(2) 0.0230(7) Uani 1 1 d .
P1 P 0.76532(8) 0.69006(4) 0.56075(5) 0.02163(19) Uani 1 1 d .
F1 F 0.8571(2) 0.39206(9) 0.71260(11) 0.0408(5) Uani 1 1 d .
F2 F 0.7445(2) 0.31871(10) 0.83209(13) 0.0474(5) Uani 1 1 d .
F3 F 0.7080(2) 0.37284(11) 0.98485(12) 0.0469(5) Uani 1 1 d .
F4 F 0.7913(2) 0.50444(11) 1.01590(11) 0.0470(5) Uani 1 1 d .
F5 F 0.9060(2) 0.57923(9) 0.89721(10) 0.0351(5) Uani 1 1 d .
F6 F 1.19677(19) 0.44461(9) 0.74576(12) 0.0363(5) Uani 1 1 d .
F7 F 1.4756(2) 0.46573(11) 0.80121(15) 0.0562(6) Uani 1 1 d .
F8 F 1.5638(2) 0.59107(11) 0.85668(14) 0.0564(6) Uani 1 1 d .
F9 F 1.3660(2) 0.69541(10) 0.85175(13) 0.0463(5) Uani 1 1 d .
F10 F 1.0910(2) 0.67769(9) 0.79309(12) 0.0381(5) Uani 1 1 d .
C1 C 0.8855(3) 0.49114(16) 0.79719(17) 0.0228(7) Uani 1 1 d .
C2 C 0.8418(3) 0.42375(16) 0.78672(18) 0.0266(7) Uani 1 1 d .
C3 C 0.7843(3) 0.38393(17) 0.8473(2) 0.0314(7) Uani 1 1 d .
C4 C 0.7661(3) 0.41134(19) 0.9250(2) 0.0331(8) Uani 1 1 d .
C5 C 0.8083(3) 0.47696(18) 0.94005(18) 0.0301(7) Uani 1 1 d .
C6 C 0.8659(3) 0.51440(16) 0.87730(18) 0.0267(7) Uani 1 1 d .
C7 C 1.1267(3) 0.55953(15) 0.76515(17) 0.0220(7) Uani 1 1 d .
C8 C 1.2336(3) 0.50890(16) 0.77068(19) 0.0262(7) Uani 1 1 d .
C9 C 1.3785(3) 0.51794(18) 0.7992(2) 0.0344(8) Uani 1 1 d .
C10 C 1.4236(3) 0.58085(18) 0.8268(2) 0.0351(8) Uani 1 1 d .
C11 C 1.3238(4) 0.63320(17) 0.82436(19) 0.0322(8) Uani 1 1 d .
C12 C 1.1804(3) 0.62185(15) 0.79419(17) 0.0247(7) Uani 1 1 d .
C13 C 0.9553(3) 0.51269(15) 0.63238(17) 0.0243(7) Uani 1 1 d .
H13A H 1.0373 0.4800 0.6260 0.029 Uiso 1 1 calc R
H13B H 0.8601 0.4897 0.6173 0.029 Uiso 1 1 calc R
C14 C 0.9757(3) 0.57588(16) 0.57769(18) 0.0281(7) Uani 1 1 d .
H14A H 0.9251 0.5685 0.5219 0.034 Uiso 1 1 calc R
C15 C 0.8988(3) 0.63656(16) 0.62317(17) 0.0248(7) Uani 1 1 d .
H15A H 0.9823 0.6682 0.6390 0.030 Uiso 1 1 calc R
C16 C 0.8481(3) 0.60803(15) 0.70817(17) 0.0233(7) Uani 1 1 d .
H16A H 0.7424 0.5943 0.7037 0.028 Uiso 1 1 calc R
H16B H 0.8615 0.6426 0.7525 0.028 Uiso 1 1 calc R
C17 C 1.1418(3) 0.58948(18) 0.56795(19) 0.0348(8) Uani 1 1 d .
H17A H 1.1791 0.5588 0.5259 0.052 Uiso 1 1 calc R
H17B H 1.1964 0.5816 0.6211 0.052 Uiso 1 1 calc R
H17C H 1.1557 0.6367 0.5506 0.052 Uiso 1 1 calc R
C18 C 0.6009(3) 0.63890(18) 0.5143(2) 0.0330(8) Uani 1 1 d .
C19 C 0.5515(4) 0.58393(18) 0.5769(2) 0.0397(9) Uani 1 1 d .
H19A H 0.4643 0.5597 0.5533 0.059 Uiso 1 1 calc R
H19B H 0.5264 0.6060 0.6289 0.059 Uiso 1 1 calc R
H19C H 0.6327 0.5516 0.5880 0.059 Uiso 1 1 calc R
C20 C 0.4671(3) 0.68500(18) 0.4906(2) 0.0386(8) Uani 1 1 d .
H20A H 0.3885 0.6578 0.4627 0.058 Uiso 1 1 calc R
H20B H 0.4982 0.7210 0.4532 0.058 Uiso 1 1 calc R
H20C H 0.4298 0.7055 0.5408 0.058 Uiso 1 1 calc R
C21 C 0.6405(4) 0.60056(18) 0.4356(2) 0.0376(8) Uani 1 1 d .
H21A H 0.5556 0.5729 0.4158 0.056 Uiso 1 1 calc R
H21B H 0.7260 0.5710 0.4482 0.056 Uiso 1 1 calc R
H21C H 0.6651 0.6333 0.3926 0.056 Uiso 1 1 calc R
C22 C 0.8648(3) 0.73201(17) 0.47347(18) 0.0299(7) Uani 1 1 d .
C23 C 0.7560(4) 0.77004(18) 0.41269(19) 0.0361(8) Uani 1 1 d .
H23A H 0.8120 0.7937 0.3709 0.054 Uiso 1 1 calc R
H23B H 0.6990 0.8032 0.4434 0.054 Uiso 1 1 calc R
H23C H 0.6878 0.7373 0.3853 0.054 Uiso 1 1 calc R
C24 C 0.9508(4) 0.68157(17) 0.4203(2) 0.0351(8) Uani 1 1 d .
H24A H 0.9976 0.7064 0.3758 0.053 Uiso 1 1 calc R
H24B H 0.8820 0.6477 0.3960 0.053 Uiso 1 1 calc R
H24C H 1.0275 0.6587 0.4553 0.053 Uiso 1 1 calc R
C25 C 0.9810(4) 0.78281(17) 0.5094(2) 0.0348(8) Uani 1 1 d .
H25A H 1.0427 0.7988 0.4650 0.052 Uiso 1 1 calc R
H25B H 1.0438 0.7603 0.5525 0.052 Uiso 1 1 calc R
H25C H 0.9304 0.8216 0.5336 0.052 Uiso 1 1 calc R
C26 C 0.6995(4) 0.75790(16) 0.63466(19) 0.0313(7) Uani 1 1 d .
C27 C 0.6306(4) 0.82045(17) 0.5907(2) 0.0419(9) Uani 1 1 d .
H27A H 0.5891 0.8507 0.6318 0.063 Uiso 1 1 calc R
H27B H 0.5516 0.8058 0.5508 0.063 Uiso 1 1 calc R
H27C H 0.7073 0.8447 0.5614 0.063 Uiso 1 1 calc R
C28 C 0.5821(4) 0.72881(18) 0.6916(2) 0.0383(8) Uani 1 1 d .
H28A H 0.5544 0.7637 0.7313 0.057 Uiso 1 1 calc R
H28B H 0.6234 0.6893 0.7218 0.057 Uiso 1 1 calc R
H28C H 0.4940 0.7149 0.6578 0.057 Uiso 1 1 calc R
C29 C 0.8323(4) 0.78304(17) 0.69103(19) 0.0342(8) Uani 1 1 d .
H29A H 0.7975 0.8168 0.7303 0.051 Uiso 1 1 calc R
H29B H 0.9069 0.8037 0.6568 0.051 Uiso 1 1 calc R
H29C H 0.8764 0.7445 0.7218 0.051 Uiso 1 1 calc R

loop_
_atom_site_aniso_label
_atom_site_aniso_U_11
_atom_site_aniso_U_22
_atom_site_aniso_U_33
_atom_site_aniso_U_23
_atom_site_aniso_U_13
_atom_site_aniso_U_12
B1 0.0260(17) 0.0202(19) 0.0229(17) -0.0015(15) 0.0014(13) 0.0041(15)
P1 0.0245(4) 0.0198(4) 0.0208(4) 0.0016(3) 0.0028(3) 0.0028(3)
F1 0.0618(13) 0.0260(11) 0.0355(11) -0.0097(9) 0.0131(9) -0.0101(10)
F2 0.0574(13) 0.0306(12) 0.0548(13) 0.0014(10) 0.0080(10) -0.0168(10)
F3 0.0468(12) 0.0551(15) 0.0397(11) 0.0158(10) 0.0098(9) -0.0115(10)
F4 0.0634(13) 0.0544(14) 0.0244(10) -0.0001(10) 0.0136(9) -0.0013(11)
F5 0.0499(11) 0.0278(11) 0.0278(10) -0.0051(8) 0.0043(8) -0.0022(9)
F6 0.0332(10) 0.0186(10) 0.0567(12) -0.0010(9) -0.0028(8) 0.0040(8)
F7 0.0300(10) 0.0401(14) 0.0976(18) 0.0093(12) -0.0070(11) 0.0112(10)
F8 0.0295(10) 0.0572(15) 0.0808(16) 0.0060(12) -0.0139(10) -0.0104(10)
F9 0.0485(12) 0.0372(13) 0.0527(12) -0.0112(10) -0.0022(9) -0.0156(10)
F10 0.0420(11) 0.0232(11) 0.0489(12) -0.0093(9) 0.0003(9) 0.0046(9)
C1 0.0204(14) 0.0236(18) 0.0245(15) 0.0011(13) 0.0009(11) 0.0031(13)
C2 0.0260(15) 0.0268(19) 0.0273(16) -0.0021(14) 0.0029(12) 0.0004(14)
C3 0.0305(16) 0.0228(19) 0.0410(19) 0.0048(15) 0.0020(14) -0.0035(15)
C4 0.0253(16) 0.041(2) 0.0331(18) 0.0145(16) 0.0041(13) 0.0019(15)
C5 0.0304(16) 0.037(2) 0.0233(16) 0.0008(15) 0.0026(12) 0.0015(15)
C6 0.0268(15) 0.0250(19) 0.0283(16) -0.0005(14) 0.0018(12) 0.0037(14)
C7 0.0263(15) 0.0221(18) 0.0179(14) 0.0038(13) 0.0029(11) 0.0023(13)
C8 0.0288(16) 0.0202(18) 0.0296(16) 0.0033(14) 0.0014(12) -0.0030(14)
C9 0.0269(16) 0.031(2) 0.046(2) 0.0085(16) 0.0008(14) 0.0061(15)
C10 0.0242(16) 0.039(2) 0.042(2) 0.0083(17) -0.0061(14) -0.0073(16)
C11 0.0382(18) 0.030(2) 0.0284(16) -0.0039(15) 0.0031(13) -0.0107(16)
C12 0.0294(16) 0.0200(18) 0.0250(15) -0.0006(13) 0.0033(12) 0.0029(14)
C13 0.0283(15) 0.0216(17) 0.0232(15) -0.0035(13) 0.0020(12) 0.0018(13)
C14 0.0319(16) 0.0292(19) 0.0235(16) -0.0007(14) 0.0038(12) 0.0059(14)
C15 0.0258(15) 0.0261(18) 0.0226(14) 0.0015(14) 0.0019(11) 0.0017(13)
C16 0.0263(15) 0.0234(18) 0.0205(14) 0.0005(13) 0.0044(11) 0.0040(13)
C17 0.0358(18) 0.039(2) 0.0297(17) 0.0053(16) 0.0063(13) 0.0069(16)
C18 0.0290(16) 0.032(2) 0.0378(18) 0.0033(16) -0.0020(14) -0.0039(15)
C19 0.0328(18) 0.037(2) 0.049(2) 0.0093(18) -0.0004(15) -0.0110(16)
C20 0.0264(16) 0.045(2) 0.044(2) 0.0085(18) -0.0006(14) 0.0000(16)
C21 0.0361(18) 0.039(2) 0.0373(19) -0.0042(17) -0.0069(14) -0.0076(16)
C22 0.0358(17) 0.029(2) 0.0248(16) 0.0052(14) 0.0035(13) -0.0028(15)
C23 0.051(2) 0.031(2) 0.0257(16) 0.0089(15) 0.0037(14) 0.0039(17)
C24 0.0401(18) 0.036(2) 0.0307(17) 0.0023(15) 0.0128(14) -0.0019(16)
C25 0.0385(18) 0.033(2) 0.0324(18) 0.0050(15) 0.0024(14) -0.0119(16)
C26 0.0419(18) 0.0250(19) 0.0271(16) 0.0023(14) 0.0045(13) 0.0119(15)
C27 0.061(2) 0.029(2) 0.0361(19) -0.0010(16) 0.0027(16) 0.0207(18)
C28 0.0419(19) 0.043(2) 0.0308(18) 0.0021(16) 0.0104(14) 0.0164(17)
C29 0.053(2) 0.0219(18) 0.0272(17) -0.0016(14) 0.0009(15) 0.0064(16)

loop_
_atom_type_symbol
_atom_type_description
_atom_type_scat_dispersion_real
_atom_type_scat_dispersion_imag
_atom_type_scat_source
C C 0.0033 0.0016 'International Tables Vol C Tables 4.2.6.8 and 6.1.1.4'
H H 0.0000 0.0000 'International Tables Vol C Tables 4.2.6.8 and 6.1.1.4'
B B 0.0013 0.0007 'International Tables Vol C Tables 4.2.6.8 and 6.1.1.4'
F F 0.0171 0.0103 'International Tables Vol C Tables 4.2.6.8 and 6.1.1.4'
P P 0.1023 0.0942 'International Tables Vol C Tables 4.2.6.8 and 6.1.1.4'

loop_
_geom_angle_atom_site_label_1
_geom_angle_atom_site_label_2
_geom_angle_atom_site_label_3
_geom_angle
C13 B1 C1 116.5(3)
C13 B1 C16 96.9(2)
C1 B1 C16 111.1(2)
C13 B1 C7 112.2(2)
C1 B1 C7 105.2(2)
C16 B1 C7 115.4(3)
C15 P1 C22 109.34(13)
C15 P1 C26 105.72(13)
C22 P1 C26 109.52(15)
C15 P1 C18 112.57(14)
C22 P1 C18 108.89(14)
C26 P1 C18 110.73(15)
C2 C1 C6 112.2(3)
C2 C1 B1 127.4(3)
C6 C1 B1 120.4(3)
F1 C2 C3 115.0(3)
F1 C2 C1 120.2(3)
C3 C2 C1 124.8(3)
F2 C3 C2 121.2(3)
F2 C3 C4 119.5(3)
C2 C3 C4 119.3(3)
F3 C4 C5 121.1(3)
F3 C4 C3 119.8(3)
C5 C4 C3 119.1(3)
F4 C5 C4 119.7(3)
F4 C5 C6 121.1(3)
C4 C5 C6 119.2(3)
F5 C6 C5 115.7(3)
F5 C6 C1 118.9(3)
C5 C6 C1 125.4(3)
C8 C7 C12 112.5(3)
C8 C7 B1 119.9(3)
C12 C7 B1 127.6(3)
F6 C8 C9 115.6(3)
F6 C8 C7 119.3(3)
C9 C8 C7 125.1(3)
F7 C9 C10 119.8(3)
F7 C9 C8 121.0(3)
C10 C9 C8 119.2(3)
F8 C10 C11 120.3(3)
F8 C10 C9 120.7(3)
C11 C10 C9 119.0(3)
F9 C11 C10 119.9(3)
F9 C11 C12 120.5(3)
C10 C11 C12 119.6(3)
F10 C12 C11 114.8(3)
F10 C12 C7 120.7(3)
C11 C12 C7 124.6(3)
C14 C13 B1 105.2(2)
C14 C13 H13A 110.7
B1 C13 H13A 110.7
C14 C13 H13B 110.7
B1 C13 H13B 110.7
H13A C13 H13B 108.8
C17 C14 C13 110.1(2)
C17 C14 C15 111.6(3)
C13 C14 C15 106.0(2)
C17 C14 H14A 109.7
C13 C14 H14A 109.7
C15 C14 H14A 109.7
C16 C15 C14 106.8(2)
C16 C15 P1 117.82(19)
C14 C15 P1 117.62(19)
C16 C15 H15A 104.3
C14 C15 H15A 104.3
P1 C15 H15A 104.3
C15 C16 B1 104.7(2)
C15 C16 H16A 110.8
B1 C16 H16A 110.8
C15 C16 H16B 110.8
B1 C16 H16B 110.8
H16A C16 H16B 108.9
C14 C17 H17A 109.5
C14 C17 H17B 109.5
H17A C17 H17B 109.5
C14 C17 H17C 109.5
H17A C17 H17C 109.5
H17B C17 H17C 109.5
C21 C18 C20 107.1(3)
C21 C18 C19 106.3(3)
C20 C18 C19 108.8(3)
C21 C18 P1 112.0(2)
C20 C18 P1 111.7(2)
C19 C18 P1 110.6(2)
C18 C19 H19A 109.5
C18 C19 H19B 109.5
H19A C19 H19B 109.5
C18 C19 H19C 109.5
H19A C19 H19C 109.5
H19B C19 H19C 109.5
C18 C20 H20A 109.5
C18 C20 H20B 109.5
H20A C20 H20B 109.5
C18 C20 H20C 109.5
H20A C20 H20C 109.5
H20B C20 H20C 109.5
C18 C21 H21A 109.5
C18 C21 H21B 109.5
H21A C21 H21B 109.5
C18 C21 H21C 109.5
H21A C21 H21C 109.5
H21B C21 H21C 109.5
C25 C22 C24 105.9(3)
C25 C22 C23 108.9(3)
C24 C22 C23 106.2(2)
C25 C22 P1 109.9(2)
C24 C22 P1 113.7(2)
C23 C22 P1 111.9(2)
C22 C23 H23A 109.5
C22 C23 H23B 109.5
H23A C23 H23B 109.5
C22 C23 H23C 109.5
H23A C23 H23C 109.5
H23B C23 H23C 109.5
C22 C24 H24A 109.5
C22 C24 H24B 109.5
H24A C24 H24B 109.5
C22 C24 H24C 109.5
H24A C24 H24C 109.5
H24B C24 H24C 109.5
C22 C25 H25A 109.5
C22 C25 H25B 109.5
H25A C25 H25B 109.5
C22 C25 H25C 109.5
H25A C25 H25C 109.5
H25B C25 H25C 109.5
C27 C26 C28 107.3(3)
C27 C26 C29 107.4(3)
C28 C26 C29 107.6(3)
C27 C26 P1 113.8(2)
C28 C26 P1 110.9(2)
C29 C26 P1 109.6(2)
C26 C27 H27A 109.5
C26 C27 H27B 109.5
H27A C27 H27B 109.5
C26 C27 H27C 109.5
H27A C27 H27C 109.5
H27B C27 H27C 109.5
C26 C28 H28A 109.5
C26 C28 H28B 109.5
H28A C28 H28B 109.5
C26 C28 H28C 109.5
H28A C28 H28C 109.5
H28B C28 H28C 109.5
C26 C29 H29A 109.5
C26 C29 H29B 109.5
H29A C29 H29B 109.5
C26 C29 H29C 109.5
H29A C29 H29C 109.5
H29B C29 H29C 109.5

loop_
_geom_bond_atom_site_label_1
_geom_bond_atom_site_label_2
_geom_bond_distance
B1 C13 1.638(4)
B1 C1 1.649(4)
B1 C16 1.652(4)
B1 C7 1.663(4)
P1 C15 1.858(3)
P1 C22 1.896(3)
P1 C26 1.904(3)
P1 C18 1.914(3)
F1 C2 1.362(3)
F2 C3 1.351(4)
F3 C4 1.353(3)
F4 C5 1.353(3)
F5 C6 1.359(4)
F6 C8 1.363(3)
F7 C9 1.349(4)
F8 C10 1.345(3)
F9 C11 1.349(4)
F10 C12 1.362(3)
C1 C2 1.390(4)
C1 C6 1.391(4)
C2 C3 1.374(4)
C3 C4 1.382(5)
C4 C5 1.364(5)
C5 C6 1.374(4)
C7 C8 1.385(4)
C7 C12 1.390(4)
C8 C9 1.376(4)
C9 C10 1.370(5)
C10 C11 1.367(5)
C11 C12 1.378(4)
C13 C14 1.540(4)
C13 H13A 0.9900
C13 H13B 0.9900
C14 C17 1.538(4)
C14 C15 1.579(4)
C14 H14A 1.0000
C15 C16 1.571(4)
C15 H15A 1.0000
C16 H16A 0.9900
C16 H16B 0.9900
C17 H17A 0.9800
C17 H17B 0.9800
C17 H17C 0.9800
C18 C21 1.534(5)
C18 C20 1.542(4)
C18 C19 1.560(4)
C19 H19A 0.9800
C19 H19B 0.9800
C19 H19C 0.9800
C20 H20A 0.9800
C20 H20B 0.9800
C20 H20C 0.9800
C21 H21A 0.9800
C21 H21B 0.9800
C21 H21C 0.9800
C22 C25 1.540(4)
C22 C24 1.546(4)
C22 C23 1.546(4)
C23 H23A 0.9800
C23 H23B 0.9800
C23 H23C 0.9800
C24 H24A 0.9800
C24 H24B 0.9800
C24 H24C 0.9800
C25 H25A 0.9800
C25 H25B 0.9800
C25 H25C 0.9800
C26 C27 1.536(4)
C26 C28 1.546(4)
C26 C29 1.549(4)
C27 H27A 0.9800
C27 H27B 0.9800
C27 H27C 0.9800
C28 H28A 0.9800
C28 H28B 0.9800
C28 H28C 0.9800
C29 H29A 0.9800
C29 H29B 0.9800
C29 H29C 0.9800
